data_4085245
loop_
_publ_author_name
'Goodwin, Conrad A. P.'
'Joslin, Kristian C.'
'Lockyer, Selena J.'
'Formanuik, Alasdair'
'Morris, Gareth A.'
'Ortu, Fabrizio'
'Vitorica-Yrezabal, I\~nigo. J.'
'Mills, David P.'

_publ_section_title
;
 Homoleptic Trigonal Planar Lanthanide Complexes Stabilized by Superbulky
 Silylamide Ligands
;
_journal_issue 11
_journal_name_full Organometallics
_journal_page_first 2314
_journal_paper_doi 10.1021/om501123e
_journal_volume 34
_journal_year 2015
_chemical_formula_moiety 'C32 H64 K2 N2 Si4'
_chemical_formula_sum 'C32 H64 K2 N2 Si4'
_chemical_formula_weight 667.41
_chemical_name_systematic
;
 ?
;
_space_group_crystal_system triclinic
_space_group_IT_number 2
_space_group_name_Hall '-P 1'
_space_group_name_H-M_alt 'P -1'
_symmetry_space_group_name_Hall '-P 1'
_symmetry_space_group_name_H-M 'P -1'
_atom_sites_solution_hydrogens geom
_atom_sites_solution_primary direct
_audit_creation_date 2014-07-07
_audit_creation_method
;
Olex2 1.2
(compiled 2014.06.27 svn.r2953 for OlexSys, GUI svn.r4855)
;
_cell_angle_alpha 73.069(7)
_cell_angle_beta 68.473(8)
_cell_angle_gamma 78.927(7)
_cell_formula_units_Z 1
_cell_length_a 9.1887(8)
_cell_length_b 11.1315(10)
_cell_length_c 11.3719(9)
_cell_measurement_reflns_used 2249
_cell_measurement_temperature 150.05(13)
_cell_measurement_theta_max 28.4790
_cell_measurement_theta_min 3.1950
_cell_volume 1030.37(17)
_computing_cell_refinement
;
CrysAlisPro, Agilent Technologies,
Version 1.171.36.32 (release 02-08-2013 CrysAlis171 .NET)
(compiled Aug  2 2013,16:46:58)
;
_computing_data_collection
;
CrysAlisPro, Agilent Technologies,
Version 1.171.36.32 (release 02-08-2013 CrysAlis171 .NET)
(compiled Aug  2 2013,16:46:58)
;
_computing_data_reduction
;
CrysAlisPro, Agilent Technologies,
Version 1.171.36.32 (release 02-08-2013 CrysAlis171 .NET)
(compiled Aug  2 2013,16:46:58)
;
_computing_molecular_graphics 'Olex2 (Dolomanov et al., 2009)'
_computing_publication_material 'Olex2 (Dolomanov et al., 2009)'
_computing_structure_refinement 'ShelXL (Sheldrick, 2008)'
_computing_structure_solution 'ShelXS (Sheldrick, 2008)'
_diffrn_ambient_temperature 150.05(13)
_diffrn_detector_area_resol_mean 10.3705
_diffrn_measured_fraction_theta_full 0.978
_diffrn_measured_fraction_theta_max 0.849
_diffrn_measurement_details
;
  1 omega   -1.00  100.00   1.0000   15.0000
omega____ theta____ kappa____ phi______ frames
    -       20.1341   77.0000   60.0000 101

  2 omega   -1.00  100.00   1.0000   15.0000
omega____ theta____ kappa____ phi______ frames
    -       20.1341   77.0000  -60.0000 101

  3 omega  -53.00   47.00   1.0000   15.0000
omega____ theta____ kappa____ phi______ frames
    -      -20.2123   77.0000 -180.0000 100
;
_diffrn_measurement_device_type 'SuperNova, Single source at offset, Atlas'
_diffrn_measurement_method '\w scans'
_diffrn_orient_matrix_UB_11 -0.0760952000
_diffrn_orient_matrix_UB_12 0.0273572000
_diffrn_orient_matrix_UB_13 -0.0008307000
_diffrn_orient_matrix_UB_21 0.0060233000
_diffrn_orient_matrix_UB_22 0.0481746000
_diffrn_orient_matrix_UB_23 0.0268569000
_diffrn_orient_matrix_UB_31 0.0335094000
_diffrn_orient_matrix_UB_32 0.0375276000
_diffrn_orient_matrix_UB_33 -0.0636628000
_diffrn_radiation_monochromator mirror
_diffrn_radiation_type MoK\a
_diffrn_radiation_wavelength 0.71073
_diffrn_reflns_av_R_equivalents 0.0408
_diffrn_reflns_av_unetI/netI 0.0928
_diffrn_reflns_Laue_measured_fraction_full 0.883
_diffrn_reflns_Laue_measured_fraction_max 0.986
_diffrn_reflns_limit_h_max 10
_diffrn_reflns_limit_h_min -8
_diffrn_reflns_limit_k_max 11
_diffrn_reflns_limit_k_min -13
_diffrn_reflns_limit_l_max 13
_diffrn_reflns_limit_l_min -10
_diffrn_reflns_number 5126
_diffrn_reflns_point_group_measured_fraction_full 0.883
_diffrn_reflns_point_group_measured_fraction_max 0.986
_diffrn_reflns_theta_full 26.000
_diffrn_reflns_theta_max 25.019
_diffrn_reflns_theta_min 2.923
_diffrn_source 'SuperNova (Mo) X-ray Source'
_exptl_absorpt_coefficient_mu 0.368
_exptl_absorpt_correction_T_max 1.000
_exptl_absorpt_correction_T_min 0.514
_exptl_absorpt_correction_type gaussian
_exptl_absorpt_process_details
;
CrysAlisPro, Agilent Technologies,
Version 1.171.36.32 (release 02-08-2013 CrysAlis171 .NET)
(compiled Aug  2 2013,16:46:58)
Numerical absorption correction based on gaussian integration over
            a multifaceted crystal model
;
_exptl_crystal_colour 'clear colourless'
_exptl_crystal_colour_lustre clear
_exptl_crystal_colour_primary colourless
_exptl_crystal_density_diffrn 1.076
_exptl_crystal_description block
_exptl_crystal_F_000 364
_exptl_crystal_size_max 0.3504
_exptl_crystal_size_mid 0.3039
_exptl_crystal_size_min 0.148
_refine_diff_density_max 0.276
_refine_diff_density_min -0.278
_refine_diff_density_rms 0.063
_refine_ls_extinction_method none
_refine_ls_goodness_of_fit_ref 1.088
_refine_ls_hydrogen_treatment constr
_refine_ls_matrix_type full
_refine_ls_number_parameters 190
_refine_ls_number_reflns 3582
_refine_ls_number_restraints 0
_refine_ls_restrained_S_all 1.088
_refine_ls_R_factor_all 0.0812
_refine_ls_R_factor_gt 0.0537
_refine_ls_shift/su_max 0.000
_refine_ls_shift/su_mean 0.000
_refine_ls_structure_factor_coef Fsqd
_refine_ls_weighting_details 'w=1/[\s^2^(Fo^2^)+(0.0199P)^2^+0.3701P] where P=(Fo^2^+2Fc^2^)/3'
_refine_ls_weighting_scheme calc
_refine_ls_wR_factor_gt 0.0917
_refine_ls_wR_factor_ref 0.1095
_reflns_Friedel_coverage 0.000
_reflns_number_gt 2580
_reflns_number_total 3582
_reflns_threshold_expression 'I > 2\s(I)'
_cod_data_source_file om501123e_si_002.cif
_cod_data_source_block 3
_cod_depositor_comments 'Adding full bibliography for 4085243--4085254.cif.'
_cod_original_cell_volume 1030.36(16)
_cod_database_code 4085245
_manchester_internal_coll_name adpm7
_manchester_internal_coll_client CAPG/DPM
_manchester_internal_coll_type custom
_manchester_internal_coll_frame_time 15s
_manchester_internal_coll_frame_width 1
_manchester_internal_coll_frame_method '\w scans'
_manchester_internal_coll_user CAPG
_manchester_internal_coll_date 07/11/2013
_manchester_internal_process_user CAPG
_manchester_internal_process_date 07/07/2014
_manchester_internal_solution_user CAPG
_manchester_internal_solution_date 07/07/2014
_manchester_internal_refinement_user CAPG
_manchester_internal_refinement_date 07/07/2014
_manchester_internal_validation_user 'Inigo J. Vitorica-Yrezabal'
_manchester_internal_validation_date 07/08/14
_manchester_internal_archive_date 07/08/14
_shelxl_version_number 2014-3
_chemical_oxdiff_formula K1N1Si2C9H24C7H8
_shelx_space_group_comment
;
The symmetry employed for this shelxl refinement is uniquely defined
by the following loop, which should always be used as a source of
symmetry information in preference to the above space-group names.
They are only intended as comments.
;
_reflns_odcompleteness_completeness 97.84
_reflns_odcompleteness_iscentric 1
_reflns_odcompleteness_theta 26.32
_olex2_refinement_description
;
1. Fixed Uiso
 At 1.2 times of:
  All C(H) groups
 At 1.5 times of:
  All C(H,H,H) groups
2.a Aromatic/amide H refined with riding coordinates:
 C12(H12), C13(H13), C14(H14), C15(H15), C16(H16)
2.b Idealised Me refined as rotating group:
 C2(H2A,H2B,H2C), C3(H3A,H3B,H3C), C4(H4A,H4B,H4C), C5(H5A,H5B,H5C), C6(H6A,
 H6B,H6C), C7(H7A,H7B,H7C), C8(H8A,H8B,H8C), C9(H9A,H9B,H9C), C10(H10A,H10B,
 H10C)
;
_olex2_exptl_crystal_mounting_method 'Fomblin on microscope slide.'
_olex2_submission_special_instructions 'No special instructions were received'

loop_
_space_group_symop_operation_xyz
'x, y, z'
'-x, -y, -z'

loop_
_atom_site_label
_atom_site_type_symbol
_atom_site_fract_x
_atom_site_fract_y
_atom_site_fract_z
_atom_site_U_iso_or_equiv
_atom_site_adp_type
_atom_site_occupancy
_atom_site_site_symmetry_order
_atom_site_calc_flag
_atom_site_refinement_flags_posn
K1 K -0.03047(9) 1.14945(7) 0.38409(6) 0.0309(2) Uani 1 1 d .
Si1 Si 0.21604(11) 0.90046(9) 0.24357(8) 0.0255(2) Uani 1 1 d .
Si2 Si -0.13197(11) 0.86075(9) 0.36657(8) 0.0261(2) Uani 1 1 d .
N1 N 0.0391(3) 0.9016(2) 0.3588(2) 0.0235(6) Uani 1 1 d .
C1 C 0.3457(4) 0.7441(3) 0.2647(3) 0.0324(8) Uani 1 1 d .
C2 C 0.3890(5) 0.7198(4) 0.3884(3) 0.0497(11) Uani 1 1 d .
H2A H 0.4452 0.7872 0.3815 0.075 Uiso 1 1 calc GR
H2B H 0.4539 0.6414 0.3983 0.075 Uiso 1 1 calc GR
H2C H 0.2949 0.7155 0.4629 0.075 Uiso 1 1 calc GR
C3 C 0.2574(5) 0.6352(3) 0.2767(4) 0.0564(12) Uani 1 1 d .
H3A H 0.1618 0.6322 0.3497 0.085 Uiso 1 1 calc GR
H3B H 0.3221 0.5570 0.2896 0.085 Uiso 1 1 calc GR
H3C H 0.2331 0.6479 0.1985 0.085 Uiso 1 1 calc GR
C4 C 0.4991(4) 0.7451(3) 0.1489(3) 0.0414(9) Uani 1 1 d .
H4A H 0.4754 0.7528 0.0714 0.062 Uiso 1 1 calc GR
H4B H 0.5640 0.6678 0.1655 0.062 Uiso 1 1 calc GR
H4C H 0.5538 0.8151 0.1374 0.062 Uiso 1 1 calc GR
C5 C 0.2146(4) 0.9412(3) 0.0706(3) 0.0396(9) Uani 1 1 d .
H5A H 0.1876 0.8701 0.0540 0.059 Uiso 1 1 calc GR
H5B H 0.3170 0.9623 0.0112 0.059 Uiso 1 1 calc GR
H5C H 0.1387 1.0119 0.0587 0.059 Uiso 1 1 calc GR
C6 C 0.3307(4) 1.0251(3) 0.2433(3) 0.0350(9) Uani 1 1 d .
H6A H 0.2877 1.1071 0.2072 0.052 Uiso 1 1 calc GR
H6B H 0.4389 1.0114 0.1917 0.052 Uiso 1 1 calc GR
H6C H 0.3236 1.0198 0.3310 0.052 Uiso 1 1 calc GR
C7 C -0.2192(4) 0.7368(3) 0.5195(3) 0.0432(10) Uani 1 1 d .
H7A H -0.1468 0.6621 0.5225 0.065 Uiso 1 1 calc GR
H7B H -0.3161 0.7169 0.5191 0.065 Uiso 1 1 calc GR
H7C H -0.2388 0.7685 0.5945 0.065 Uiso 1 1 calc GR
C8 C -0.1303(4) 0.7960(3) 0.2303(3) 0.0371(9) Uani 1 1 d .
H8A H -0.1115 0.8615 0.1513 0.056 Uiso 1 1 calc GR
H8B H -0.2300 0.7655 0.2518 0.056 Uiso 1 1 calc GR
H8C H -0.0486 0.7280 0.2184 0.056 Uiso 1 1 calc GR
C9 C -0.2873(4) 0.9996(3) 0.3675(4) 0.0406(9) Uani 1 1 d .
H9A H -0.3056 1.0326 0.4413 0.061 Uiso 1 1 calc GR
H9B H -0.3831 0.9725 0.3727 0.061 Uiso 1 1 calc GR
H9C H -0.2521 1.0640 0.2888 0.061 Uiso 1 1 calc GR
C10 C -0.3644(5) 1.3486(4) 0.1757(5) 0.0815(16) Uani 1 1 d .
H10A H -0.3994 1.4219 0.1197 0.122 Uiso 1 1 calc GR
H10B H -0.4373 1.3390 0.2629 0.122 Uiso 1 1 calc GR
H10C H -0.3586 1.2753 0.1454 0.122 Uiso 1 1 calc GR
C11 C -0.2051(5) 1.3637(3) 0.1744(4) 0.0432(10) Uani 1 1 d .
C12 C -0.0711(5) 1.3147(4) 0.0902(3) 0.0458(10) Uani 1 1 d .
H12 H -0.0812 1.2693 0.0372 0.055 Uiso 1 1 calc R
C13 C 0.0757(5) 1.3313(4) 0.0830(4) 0.0553(12) Uani 1 1 d .
H13 H 0.1636 1.2979 0.0248 0.066 Uiso 1 1 calc R
C14 C 0.0943(7) 1.3967(4) 0.1607(5) 0.0707(15) Uani 1 1 d .
H14 H 0.1942 1.4080 0.1560 0.085 Uiso 1 1 calc R
C15 C -0.0362(8) 1.4451(4) 0.2452(5) 0.0702(17) Uani 1 1 d .
H15 H -0.0248 1.4893 0.2987 0.084 Uiso 1 1 calc R
C16 C -0.1841(6) 1.4294(4) 0.2523(4) 0.0583(13) Uani 1 1 d .
H16 H -0.2715 1.4635 0.3104 0.070 Uiso 1 1 calc R

loop_
_atom_site_aniso_label
_atom_site_aniso_U_11
_atom_site_aniso_U_22
_atom_site_aniso_U_33
_atom_site_aniso_U_23
_atom_site_aniso_U_13
_atom_site_aniso_U_12
K1 0.0427(5) 0.0227(5) 0.0269(4) -0.0015(3) -0.0151(4) -0.0022(4)
Si1 0.0271(6) 0.0255(6) 0.0228(4) -0.0033(4) -0.0080(4) -0.0048(4)
Si2 0.0272(6) 0.0273(6) 0.0246(4) -0.0048(4) -0.0094(4) -0.0048(4)
N1 0.0239(16) 0.0237(17) 0.0236(13) -0.0047(11) -0.0099(12) -0.0013(12)
C1 0.025(2) 0.031(2) 0.0364(19) -0.0039(16) -0.0077(17) -0.0036(16)
C2 0.044(3) 0.050(3) 0.037(2) -0.0033(18) -0.011(2) 0.018(2)
C3 0.043(3) 0.026(3) 0.092(3) -0.012(2) -0.016(3) 0.000(2)
C4 0.032(2) 0.041(3) 0.045(2) -0.0123(18) -0.0069(19) 0.0034(19)
C5 0.041(2) 0.046(3) 0.0265(18) -0.0056(16) -0.0072(18) -0.0057(19)
C6 0.029(2) 0.036(2) 0.0389(19) -0.0137(16) -0.0058(17) -0.0045(17)
C7 0.047(3) 0.047(3) 0.040(2) 0.0008(18) -0.0168(19) -0.024(2)
C8 0.038(2) 0.045(2) 0.0364(19) -0.0122(17) -0.0184(18) -0.0067(18)
C9 0.031(2) 0.040(2) 0.054(2) -0.0163(19) -0.0156(19) 0.0020(18)
C10 0.058(4) 0.065(4) 0.101(4) 0.000(3) -0.025(3) 0.009(3)
C11 0.051(3) 0.028(2) 0.039(2) 0.0017(17) -0.014(2) 0.005(2)
C12 0.060(3) 0.043(3) 0.031(2) -0.0079(17) -0.016(2) 0.005(2)
C13 0.051(3) 0.052(3) 0.033(2) 0.0083(19) 0.002(2) 0.002(2)
C14 0.084(4) 0.043(3) 0.080(4) 0.029(3) -0.044(3) -0.030(3)
C15 0.140(6) 0.024(3) 0.061(3) 0.006(2) -0.060(4) -0.013(3)
C16 0.092(4) 0.030(3) 0.030(2) -0.0004(17) -0.009(2) 0.015(2)

loop_
_atom_type_symbol
_atom_type_description
_atom_type_scat_dispersion_real
_atom_type_scat_dispersion_imag
_atom_type_scat_source
C C 0.0033 0.0016 'International Tables Vol C Tables 4.2.6.8 and 6.1.1.4'
H H 0.0000 0.0000 'International Tables Vol C Tables 4.2.6.8 and 6.1.1.4'
K K 0.2009 0.2494 'International Tables Vol C Tables 4.2.6.8 and 6.1.1.4'
N N 0.0061 0.0033 'International Tables Vol C Tables 4.2.6.8 and 6.1.1.4'
Si Si 0.0817 0.0704 'International Tables Vol C Tables 4.2.6.8 and 6.1.1.4'

loop_
_exptl_crystal_face_index_h
_exptl_crystal_face_index_k
_exptl_crystal_face_index_l
_exptl_crystal_face_perp_dist
_exptl_oxdiff_crystal_face_indexfrac_h
_exptl_oxdiff_crystal_face_indexfrac_k
_exptl_oxdiff_crystal_face_indexfrac_l
_exptl_oxdiff_crystal_face_x
_exptl_oxdiff_crystal_face_y
_exptl_oxdiff_crystal_face_z
8 12 12 0.0821 7.9070 11.9985 12.3170 -0.2837 0.9564 -0.0689
8 14 7 0.0810 8.3488 13.7134 6.8866 -0.2659 0.8959 0.3560
-12 -5 -11 0.2058 -12.0403 -4.9736 -10.9112 0.7892 -0.6052 0.1045
4 -2 14 0.1535 4.1517 -2.3374 14.4642 -0.3919 0.3009 -0.8694
13 6 8 0.0892 12.5209 6.2824 8.4150 -0.7879 0.6041 0.1196
3 6 -11 0.1329 2.8037 6.1339 -10.5996 -0.0367 0.0277 0.9989
-2 -15 -9 0.0607 -2.1590 -14.7941 -9.1512 -0.2328 -0.9715 -0.0449
3 16 6 0.0809 2.6305 15.6340 5.9602 0.2226 0.9291 0.2954
0 8 14 0.0964 -0.0032 7.9853 13.9828 0.2071 0.7602 -0.5906
12 7 11 0.0984 11.9909 7.0082 10.9870 -0.7299 0.7049 -0.0347
2 14 10 0.0870 1.9949 13.9844 9.9918 0.2225 0.9541 -0.0445
1 -3 -15 0.1487 1.0017 -2.9882 -14.9789 -0.1455 -0.5402 0.8750
-13 -1 -7 0.1935 -12.9920 -1.0180 -6.9901 0.9666 -0.3150 -0.0285
-9 -8 3 0.1357 -8.9938 -8.0086 2.9915 0.4628 -0.3596 -0.7924
-3 -16 -4 0.1026 -2.9946 -15.9868 -4.0017 -0.2062 -0.8957 -0.4455
-5 -10 5 0.1571 -5.3190 -10.4123 5.4264 0.1154 -0.3879 -0.9144

loop_
_geom_angle_atom_site_label_1
_geom_angle_atom_site_label_2
_geom_angle_atom_site_label_3
_geom_angle
_geom_angle_site_symmetry_1
_geom_angle_site_symmetry_3
N1 K1 N1 97.11(7) . 2_576
N1 K1 C6 101.20(8) 2_576 .
N1 K1 C6 56.32(8) . .
N1 K1 C7 55.97(8) 2_576 2_576
N1 K1 C7 117.17(8) . 2_576
N1 K1 C9 109.85(8) 2_576 .
N1 K1 C9 58.52(8) . .
N1 K1 C11 117.49(8) . .
N1 K1 C11 139.14(9) 2_576 .
N1 K1 C12 102.97(8) . .
N1 K1 C12 159.67(9) 2_576 .
N1 K1 C13 149.07(10) 2_576 .
N1 K1 C13 106.12(9) . .
N1 K1 C14 126.34(13) . .
N1 K1 C14 125.33(11) 2_576 .
N1 K1 C15 148.26(11) . .
N1 K1 C15 112.89(10) 2_576 .
N1 K1 C16 140.91(9) . .
N1 K1 C16 119.04(9) 2_576 .
C6 K1 C7 73.51(9) . 2_576
C6 K1 C11 115.53(9) . .
C6 K1 C12 92.64(9) . .
C7 K1 C11 116.91(9) 2_576 .
C9 K1 C6 109.80(8) . .
C9 K1 C7 165.60(8) . 2_576
C9 K1 C11 74.96(9) . .
C9 K1 C12 78.68(10) . .
C9 K1 C13 99.72(10) . .
C9 K1 C16 93.16(11) . .
C12 K1 C7 115.50(9) . 2_576
C12 K1 C11 23.13(9) . .
C13 K1 C6 76.22(10) . .
C13 K1 C7 94.68(10) . 2_576
C13 K1 C11 41.37(10) . .
C13 K1 C12 23.27(9) . .
C13 K1 C16 48.43(10) . .
C14 K1 C6 82.05(13) . .
C14 K1 C7 73.81(10) . 2_576
C14 K1 C9 120.26(10) . .
C14 K1 C11 49.19(11) . .
C14 K1 C12 41.72(11) . .
C14 K1 C13 24.11(11) . .
C14 K1 C16 42.61(12) . .
C15 K1 C6 105.62(14) . .
C15 K1 C7 74.94(11) . 2_576
C15 K1 C9 116.29(11) . .
C15 K1 C11 41.98(11) . .
C15 K1 C12 48.23(10) . .
C15 K1 C13 42.17(12) . .
C15 K1 C14 24.49(12) . .
C15 K1 C16 24.16(11) . .
C16 K1 C6 123.22(10) . .
C16 K1 C7 96.48(11) . 2_576
C16 K1 C11 23.43(9) . .
C16 K1 C12 40.80(9) . .
N1 Si1 K1 39.96(7) . 2_576
N1 Si1 C1 114.53(14) . .
N1 Si1 C5 115.45(14) . .
N1 Si1 C6 110.16(14) . .
C1 Si1 K1 90.68(10) . 2_576
C5 Si1 K1 155.36(12) . 2_576
C5 Si1 C1 106.05(15) . .
C5 Si1 C6 103.67(15) . .
C6 Si1 K1 88.39(10) . 2_576
C6 Si1 C1 106.04(15) . .
N1 Si2 K1 47.71(8) . 2_576
N1 Si2 C7 112.77(13) . .
N1 Si2 C8 117.49(14) . .
N1 Si2 C9 111.88(14) . .
C7 Si2 K1 69.18(10) . 2_576
C7 Si2 C9 105.67(17) . .
C8 Si2 K1 149.33(11) . 2_576
C8 Si2 C7 104.34(15) . .
C8 Si2 C9 103.58(15) . .
C9 Si2 K1 107.03(11) . 2_576
K1 N1 K1 82.89(7) . 2_576
Si1 N1 K1 104.45(11) . .
Si1 N1 K1 117.35(11) . 2_576
Si1 N1 Si2 130.32(14) . .
Si2 N1 K1 105.73(11) . 2_576
Si2 N1 K1 104.27(12) . .
C2 C1 Si1 110.0(2) . .
C3 C1 Si1 110.0(2) . .
C3 C1 C2 108.8(3) . .
C3 C1 C4 108.3(3) . .
C4 C1 Si1 111.8(2) . .
C4 C1 C2 107.9(3) . .
C1 C2 H2A 109.5 . .
C1 C2 H2B 109.5 . .
C1 C2 H2C 109.5 . .
H2A C2 H2B 109.5 . .
H2A C2 H2C 109.5 . .
H2B C2 H2C 109.5 . .
C1 C3 H3A 109.5 . .
C1 C3 H3B 109.5 . .
C1 C3 H3C 109.5 . .
H3A C3 H3B 109.5 . .
H3A C3 H3C 109.5 . .
H3B C3 H3C 109.5 . .
C1 C4 H4A 109.5 . .
C1 C4 H4B 109.5 . .
C1 C4 H4C 109.5 . .
H4A C4 H4B 109.5 . .
H4A C4 H4C 109.5 . .
H4B C4 H4C 109.5 . .
Si1 C5 H5A 109.5 . .
Si1 C5 H5B 109.5 . .
Si1 C5 H5C 109.5 . .
H5A C5 H5B 109.5 . .
H5A C5 H5C 109.5 . .
H5B C5 H5C 109.5 . .
K1 C6 H6A 56.7 . .
K1 C6 H6B 165.3 . .
K1 C6 H6C 74.2 . .
Si1 C6 K1 81.67(11) . .
Si1 C6 H6A 109.5 . .
Si1 C6 H6B 109.5 . .
Si1 C6 H6C 109.5 . .
H6A C6 H6B 109.5 . .
H6A C6 H6C 109.5 . .
H6B C6 H6C 109.5 . .
K1 C7 H7A 83.9 2_576 .
K1 C7 H7B 158.7 2_576 .
K1 C7 H7C 49.4 2_576 .
Si2 C7 K1 79.92(11) . 2_576
Si2 C7 H7A 109.5 . .
Si2 C7 H7B 109.5 . .
Si2 C7 H7C 109.5 . .
H7A C7 H7B 109.5 . .
H7A C7 H7C 109.5 . .
H7B C7 H7C 109.5 . .
Si2 C8 H8A 109.5 . .
Si2 C8 H8B 109.5 . .
Si2 C8 H8C 109.5 . .
H8A C8 H8B 109.5 . .
H8A C8 H8C 109.5 . .
H8B C8 H8C 109.5 . .
K1 C9 H9A 58.2 . .
K1 C9 H9B 164.4 . .
K1 C9 H9C 69.7 . .
Si2 C9 K1 84.86(11) . .
Si2 C9 H9A 109.5 . .
Si2 C9 H9B 109.5 . .
Si2 C9 H9C 109.5 . .
H9A C9 H9B 109.5 . .
H9A C9 H9C 109.5 . .
H9B C9 H9C 109.5 . .
H10A C10 H10B 109.5 . .
H10A C10 H10C 109.5 . .
H10B C10 H10C 109.5 . .
C11 C10 H10A 109.5 . .
C11 C10 H10B 109.5 . .
C11 C10 H10C 109.5 . .
C10 C11 K1 121.3(3) . .
C12 C11 K1 77.2(2) . .
C12 C11 C10 120.4(4) . .
C12 C11 C16 117.0(4) . .
C16 C11 K1 73.0(2) . .
C16 C11 C10 122.6(4) . .
K1 C12 H12 117.8 . .
C11 C12 K1 79.7(2) . .
C11 C12 H12 119.1 . .
C13 C12 K1 74.0(2) . .
C13 C12 C11 121.7(4) . .
C13 C12 H12 119.1 . .
K1 C13 H13 114.4 . .
C12 C13 K1 82.7(2) . .
C12 C13 H13 119.8 . .
C12 C13 C14 120.5(5) . .
C14 C13 K1 73.6(2) . .
C14 C13 H13 119.8 . .
K1 C14 H14 110.2 . .
C13 C14 K1 82.3(2) . .
C13 C14 H14 120.6 . .
C15 C14 K1 77.4(3) . .
C15 C14 C13 118.8(5) . .
C15 C14 H14 120.6 . .
K1 C15 H15 109.5 . .
C14 C15 K1 78.1(3) . .
C14 C15 H15 119.5 . .
C14 C15 C16 121.0(4) . .
C16 C15 K1 82.9(2) . .
C16 C15 H15 119.5 . .
K1 C16 H16 114.3 . .
C11 C16 K1 83.5(2) . .
C11 C16 H16 119.5 . .
C15 C16 K1 72.9(2) . .
C15 C16 C11 121.0(4) . .
C15 C16 H16 119.5 . .

loop_
_geom_bond_atom_site_label_1
_geom_bond_atom_site_label_2
_geom_bond_distance
_geom_bond_site_symmetry_2
K1 N1 2.785(3) .
K1 N1 2.785(2) 2_576
K1 C6 3.335(4) .
K1 C7 3.441(3) 2_576
K1 C9 3.227(3) .
K1 C11 3.460(3) .
K1 C12 3.430(3) .
K1 C13 3.323(4) .
K1 C14 3.217(4) .
K1 C15 3.208(4) .
K1 C16 3.331(4) .
Si1 K1 3.8523(11) 2_576
Si1 N1 1.673(3) .
Si1 C1 1.917(3) .
Si1 C5 1.890(3) .
Si1 C6 1.895(3) .
Si2 K1 3.6242(10) 2_576
Si2 N1 1.683(2) .
Si2 C7 1.890(3) .
Si2 C8 1.884(3) .
Si2 C9 1.891(3) .
N1 K1 2.785(2) 2_576
C1 C2 1.536(4) .
C1 C3 1.532(4) .
C1 C4 1.535(5) .
C2 H2A 0.9600 .
C2 H2B 0.9600 .
C2 H2C 0.9600 .
C3 H3A 0.9600 .
C3 H3B 0.9600 .
C3 H3C 0.9600 .
C4 H4A 0.9600 .
C4 H4B 0.9600 .
C4 H4C 0.9600 .
C5 H5A 0.9600 .
C5 H5B 0.9600 .
C5 H5C 0.9600 .
C6 H6A 0.9600 .
C6 H6B 0.9600 .
C6 H6C 0.9600 .
C7 K1 3.441(3) 2_576
C7 H7A 0.9600 .
C7 H7B 0.9600 .
C7 H7C 0.9600 .
C8 H8A 0.9600 .
C8 H8B 0.9600 .
C8 H8C 0.9600 .
C9 H9A 0.9600 .
C9 H9B 0.9600 .
C9 H9C 0.9600 .
C10 H10A 0.9600 .
C10 H10B 0.9600 .
C10 H10C 0.9600 .
C10 C11 1.499(5) .
C11 C12 1.382(5) .
C11 C16 1.385(5) .
C12 H12 0.9300 .
C12 C13 1.366(5) .
C13 H13 0.9300 .
C13 C14 1.370(6) .
C14 H14 0.9300 .
C14 C15 1.363(7) .
C15 H15 0.9300 .
C15 C16 1.374(6) .
C16 H16 0.9300 .

loop_
_geom_torsion_atom_site_label_1
_geom_torsion_atom_site_label_2
_geom_torsion_atom_site_label_3
_geom_torsion_atom_site_label_4
_geom_torsion
_geom_torsion_site_symmetry_1
_geom_torsion_site_symmetry_4
K1 Si1 N1 K1 89.39(12) 2_576 .
K1 Si1 N1 Si2 -147.1(3) 2_576 .
K1 Si1 C6 K1 -57.05(5) 2_576 .
K1 Si2 N1 K1 -86.50(10) 2_576 .
K1 Si2 N1 Si1 149.9(3) 2_576 .
K1 Si2 C9 K1 44.67(9) 2_576 .
K1 C11 C12 C13 -63.8(3) . .
K1 C11 C16 C15 65.6(3) . .
K1 C12 C13 C14 -66.0(3) . .
K1 C13 C14 C15 -71.0(4) . .
K1 C14 C15 C16 -74.1(4) . .
K1 C15 C16 C11 -71.2(3) . .
N1 Si1 C6 K1 -22.85(11) . .
N1 Si2 C7 K1 19.88(14) . 2_576
N1 Si2 C9 K1 -5.89(14) . .
C1 Si1 N1 K1 58.39(17) . 2_576
C1 Si1 N1 K1 147.78(12) . .
C1 Si1 N1 Si2 -88.7(2) . .
C1 Si1 C6 K1 -147.30(11) . .
C5 Si1 N1 K1 -88.60(15) . .
C5 Si1 N1 K1 -177.99(14) . 2_576
C5 Si1 N1 Si2 34.9(3) . .
C5 Si1 C6 K1 101.23(13) . .
C6 Si1 N1 K1 28.37(14) . .
C6 Si1 N1 K1 -61.02(16) . 2_576
C6 Si1 N1 Si2 151.91(19) . .
C7 Si2 N1 K1 -111.95(15) . .
C7 Si2 N1 K1 -25.45(18) . 2_576
C7 Si2 N1 Si1 124.4(2) . .
C7 Si2 C9 K1 117.20(12) . .
C8 Si2 N1 K1 126.63(14) . .
C8 Si2 N1 K1 -146.86(13) . 2_576
C8 Si2 N1 Si1 3.0(3) . .
C8 Si2 C7 K1 148.49(12) . 2_576
C8 Si2 C9 K1 -133.38(12) . .
C9 Si2 N1 K1 7.02(16) . .
C9 Si2 N1 K1 93.52(15) . 2_576
C9 Si2 N1 Si1 -116.6(2) . .
C9 Si2 C7 K1 -102.64(12) . 2_576
C10 C11 C12 K1 -118.9(3) . .
C10 C11 C12 C13 177.3(4) . .
C10 C11 C16 K1 116.7(3) . .
C10 C11 C16 C15 -177.7(4) . .
C11 C12 C13 K1 66.7(3) . .
C11 C12 C13 C14 0.6(6) . .
C12 C11 C16 K1 -65.4(3) . .
C12 C11 C16 C15 0.2(5) . .
C12 C13 C14 K1 70.9(3) . .
C12 C13 C14 C15 -0.1(6) . .
C13 C14 C15 K1 73.8(4) . .
C13 C14 C15 C16 -0.3(6) . .
C14 C15 C16 K1 71.5(4) . .
C14 C15 C16 C11 0.3(6) . .
C16 C11 C12 K1 63.1(3) . .
C16 C11 C12 C13 -0.6(5) . .
